data_7159498
loop_
_publ_author_name
'Deng, Yi-Hang'
'Xu, Wen-Li'
'Wang, Lei'
'Tang, Cheng-Yang'
'Fu, Ji-Ya'
'Zhang, Chuan-Bao'

_publ_section_title
;
 Regio- and diastereoselective synthesis of diverse spirocyclic indenes by
 cyclization with indene-dienes as two carbon building blocks.
;
_journal_issue 33
_journal_name_full 'Organic &amp; biomolecular chemistry'
_journal_page_first 6681
_journal_page_last 6686
_journal_paper_doi 10.1039/d3ob00982c
_journal_volume 21
_journal_year 2023
_chemical_formula_moiety '4(C40 H37 Cl N2 O2)'
_chemical_formula_sum 'C160 H148 Cl4 N8 O8'
_chemical_formula_weight 2452.66
_space_group_crystal_system monoclinic
_space_group_IT_number 14
_space_group_name_Hall '-P 2yn'
_space_group_name_H-M_alt 'P 1 21/n 1'
_atom_sites_solution_hydrogens geom
_atom_sites_solution_primary dual
_audit_creation_date 2023-06-19
_audit_creation_method
;
Olex2 1.2
(compiled 2018.05.29 svn.r3508 for OlexSys, GUI svn.r5506)
;
_audit_update_record
;
2023-06-19 deposited with the CCDC.	2023-07-28 downloaded from the CCDC.
;
_cell_angle_alpha 90
_cell_angle_beta 110.730(16)
_cell_angle_gamma 90
_cell_formula_units_Z 1
_cell_length_a 9.946(5)
_cell_length_b 32.16(2)
_cell_length_c 11.104(6)
_cell_measurement_reflns_used 1424
_cell_measurement_temperature 296
_cell_measurement_theta_max 28.087
_cell_measurement_theta_min 2.334
_cell_volume 3322(3)
_computing_cell_refinement 'SAINT V8.38A (?, 2016)'
_computing_data_reduction 'SAINT V8.38A (?, 2016)'
_computing_molecular_graphics 'Olex2 (Dolomanov et al., 2009)'
_computing_publication_material 'Olex2 (Dolomanov et al., 2009)'
_computing_structure_refinement 'ShelXL (Sheldrick, 2015)'
_computing_structure_solution 'ShelXT (Sheldrick, 2015)'
_diffrn_ambient_temperature 296
_diffrn_measured_fraction_theta_full 0.999
_diffrn_measured_fraction_theta_max 0.999
_diffrn_measurement_device_type 'Bruker D8 VENTURE PHOTON II'
_diffrn_measurement_method 'phi and omega scans'
_diffrn_radiation_monochromator 'Helios multilayer optic'
_diffrn_radiation_type MoK\a
_diffrn_radiation_wavelength 0.71073
_diffrn_reflns_av_R_equivalents 0.2271
_diffrn_reflns_av_unetI/netI 0.2093
_diffrn_reflns_Laue_measured_fraction_full 0.999
_diffrn_reflns_Laue_measured_fraction_max 0.999
_diffrn_reflns_limit_h_max 12
_diffrn_reflns_limit_h_min -12
_diffrn_reflns_limit_k_max 34
_diffrn_reflns_limit_k_min -39
_diffrn_reflns_limit_l_max 13
_diffrn_reflns_limit_l_min -13
_diffrn_reflns_number 26901
_diffrn_reflns_point_group_measured_fraction_full 0.999
_diffrn_reflns_point_group_measured_fraction_max 0.999
_diffrn_reflns_theta_full 25.242
_diffrn_reflns_theta_max 25.998
_diffrn_reflns_theta_min 2.061
_diffrn_source_type Microfocus
_exptl_absorpt_coefficient_mu 0.152
_exptl_absorpt_correction_T_max 0.2627
_exptl_absorpt_correction_T_min 0.1802
_exptl_absorpt_correction_type multi-scan
_exptl_absorpt_process_details
'SADABS-2016/2 (Bruker,2016/2) was used for absorption correction. wR2(int) was 0.1328 before and 0.0903 after correction. The Ratio of minimum to maximum transmission is 0.6860. The \l/2 correction factor is Not present.'
_exptl_crystal_colour 'light orange'
_exptl_crystal_colour_modifier light
_exptl_crystal_colour_primary orange
_exptl_crystal_density_diffrn 1.226
_exptl_crystal_description block
_exptl_crystal_F_000 1296
_exptl_crystal_size_max 0.16
_exptl_crystal_size_mid 0.13
_exptl_crystal_size_min 0.07
_refine_diff_density_max 1.076
_refine_diff_density_min -0.383
_refine_diff_density_rms 0.068
_refine_ls_extinction_coef 0.0042(11)
_refine_ls_extinction_expression Fc^*^=kFc[1+0.001xFc^2^\l^3^/sin(2\q)]^-1/4^
_refine_ls_extinction_method 'SHELXL-2018/3 (Sheldrick 2018)'
_refine_ls_goodness_of_fit_ref 1.015
_refine_ls_hydrogen_treatment constr
_refine_ls_matrix_type full
_refine_ls_number_parameters 414
_refine_ls_number_reflns 6529
_refine_ls_number_restraints 0
_refine_ls_restrained_S_all 1.015
_refine_ls_R_factor_all 0.2231
_refine_ls_R_factor_gt 0.0863
_refine_ls_shift/su_max 0.000
_refine_ls_shift/su_mean 0.000
_refine_ls_structure_factor_coef Fsqd
_refine_ls_weighting_details 'w=1/[\s^2^(Fo^2^)+(0.0956P)^2^+0.1769P] where P=(Fo^2^+2Fc^2^)/3'
_refine_ls_weighting_scheme calc
_refine_ls_wR_factor_gt 0.1941
_refine_ls_wR_factor_ref 0.2777
_reflns_Friedel_coverage 0.000
_reflns_number_gt 2604
_reflns_number_total 6529
_reflns_threshold_expression 'I > 2\s(I)'
_cod_data_source_file d3ob00982c2.cif
_cod_data_source_block m11265_0m
_cod_depositor_comments 'Adding full bibliography for 7159497--7159499.cif.'
_cod_database_code 7159498
_shelx_shelxl_version_number 2018/3
_shelx_space_group_comment
;
The symmetry employed for this shelxl refinement is uniquely defined
by the following loop, which should always be used as a source of
symmetry information in preference to the above space-group names.
They are only intended as comments.
;
_shelx_estimated_absorpt_t_max 0.989
_shelx_estimated_absorpt_t_min 0.976
_diffrn_source_source 'Incoatc Ius 3.0 '
_olex2_refinement_description
;
1. Fixed Uiso
 At 1.2 times of:
  All C(H) groups, All C(H,H) groups
 At 1.5 times of:
  All C(H,H,H) groups, All O(H) groups
2.a Ternary CH refined with riding coordinates:
 C16(H16), C13(H13)
2.b Secondary CH2 refined with riding coordinates:
 C7(H7A,H7B)
2.c Aromatic/amide H refined with riding coordinates:
 C28(H28), C00A(H00A), C20(H20), C17(H17), C18(H18), C19(H19), C26(H26),
 C23(H23), C22(H22), C5(H5), C24(H24), C2(H2A), C6(H6), C1(H1)
2.d Idealised Me refined as rotating group:
 C37(H37A,H37B,H37C), C38(H38A,H38B,H38C), C39(H39A,H39B,H39C), C33(H33A,H33B,
 H33C), C34(H34A,H34B,H34C), C35(H35A,H35B,H35C)
2.e Idealised tetrahedral OH refined as rotating group:
 O2(H2)
;
_olex2_submission_special_instructions 'No special instructions were received'

loop_
_space_group_symop_operation_xyz
'x, y, z'
'-x+1/2, y+1/2, -z+1/2'
'-x, -y, -z'
'x-1/2, -y-1/2, z-1/2'

loop_
_atom_site_label
_atom_site_type_symbol
_atom_site_fract_x
_atom_site_fract_y
_atom_site_fract_z
_atom_site_U_iso_or_equiv
_atom_site_adp_type
_atom_site_occupancy
_atom_site_site_symmetry_order
_atom_site_calc_flag
_atom_site_refinement_flags_posn
_atom_site_refinement_flags_adp
_atom_site_refinement_flags_occupancy
_atom_site_disorder_assembly
_atom_site_disorder_group
Cl1 Cl 0.39881(18) 0.65634(6) -0.07812(14) 0.0649(6) Uani 1 1 d . . . . .
O1 O 0.3060(4) 0.67690(12) 0.3491(3) 0.0381(10) Uani 1 1 d . . . . .
O2 O 1.0474(4) 0.64418(15) 0.8912(4) 0.0572(12) Uani 1 1 d . . . . .
H2 H 1.090986 0.662752 0.868105 0.086 Uiso 1 1 calc GR . . . .
N2 N 0.7534(5) 0.61249(19) 0.4241(5) 0.0558(15) Uani 1 1 d . . . . .
N1 N 0.7617(5) 0.50656(19) 0.6492(5) 0.0563(15) Uani 1 1 d . . . . .
C15 C 0.3849(5) 0.69490(18) 0.5740(5) 0.0309(13) Uani 1 1 d . . . . .
C27 C 0.6072(5) 0.65246(17) 0.6936(4) 0.0302(13) Uani 1 1 d . . . . .
C9 C 0.4810(5) 0.58053(18) 0.5458(4) 0.0322(13) Uani 1 1 d . . . . .
C28 C 0.7011(5) 0.67792(18) 0.6601(5) 0.0341(13) Uani 1 1 d . . . . .
H28 H 0.662581 0.696909 0.592229 0.041 Uiso 1 1 calc R . . . .
C00A C 0.6648(6) 0.62600(18) 0.7979(4) 0.0341(13) Uani 1 1 d . . . . .
H00A H 0.601972 0.608941 0.822125 0.041 Uiso 1 1 calc R . . . .
C29 C 0.8485(5) 0.67667(18) 0.7220(5) 0.0352(14) Uani 1 1 d . . . . .
C14 C 0.3154(5) 0.70474(19) 0.4460(5) 0.0346(14) Uani 1 1 d . . . . .
C16 C 0.4478(5) 0.65187(17) 0.6175(4) 0.0310(13) Uani 1 1 d . . . . .
H16 H 0.401548 0.641820 0.677678 0.037 Uiso 1 1 calc R . . . .
C8 C 0.3990(5) 0.62124(17) 0.5004(4) 0.0295(12) Uani 1 1 d . . . . .
C20 C 0.3912(5) 0.72547(18) 0.6646(5) 0.0347(14) Uani 1 1 d . . . . .
H20 H 0.439075 0.719702 0.752411 0.042 Uiso 1 1 calc R . . . .
C13 C 0.4139(6) 0.64444(18) 0.3844(5) 0.0363(14) Uani 1 1 d . . . . .
H13 H 0.510078 0.657596 0.411815 0.044 Uiso 1 1 calc R . . . .
C7 C 0.2398(5) 0.60868(19) 0.4764(5) 0.0391(14) Uani 1 1 d . . . . .
H7A H 0.188363 0.631099 0.501549 0.047 Uiso 1 1 calc R . . . .
H7B H 0.188618 0.601695 0.385772 0.047 Uiso 1 1 calc R . . . .
C10 C 0.6114(5) 0.57067(18) 0.5397(5) 0.0351(14) Uani 1 1 d . . . . .
C4 C 0.3966(6) 0.55505(19) 0.6014(5) 0.0375(14) Uani 1 1 d . . . . .
C31 C 0.8101(6) 0.62354(19) 0.8676(5) 0.0386(14) Uani 1 1 d . . . . .
C17 C 0.2478(6) 0.74261(19) 0.4093(5) 0.0394(15) Uani 1 1 d . . . . .
H17 H 0.196820 0.748050 0.321794 0.047 Uiso 1 1 calc R . . . .
C12 C 0.6921(6) 0.5343(2) 0.5996(5) 0.0427(15) Uani 1 1 d . . . . .
C3 C 0.2555(6) 0.57129(19) 0.5610(5) 0.0393(14) Uani 1 1 d . . . . .
C11 C 0.6866(6) 0.5954(2) 0.4748(5) 0.0416(15) Uani 1 1 d . . . . .
C21 C 0.3906(6) 0.6207(2) 0.2615(5) 0.0392(15) Uani 1 1 d . . . . .
C18 C 0.2546(6) 0.7723(2) 0.4999(6) 0.0458(16) Uani 1 1 d . . . . .
H18 H 0.209061 0.798167 0.474721 0.055 Uiso 1 1 calc R . . . .
C30 C 0.8997(6) 0.6483(2) 0.8245(5) 0.0412(15) Uani 1 1 d . . . . .
C19 C 0.3292(6) 0.7640(2) 0.6288(5) 0.0419(15) Uani 1 1 d . . . . .
H19 H 0.337415 0.784431 0.691449 0.050 Uiso 1 1 calc R . . . .
C26 C 0.4074(5) 0.6442(2) 0.1630(5) 0.0424(15) Uani 1 1 d . . . . .
H26 H 0.433105 0.672384 0.176311 0.051 Uiso 1 1 calc R . . . .
C36 C 0.9495(6) 0.7041(2) 0.6775(5) 0.0423(15) Uani 1 1 d . . . . .
C23 C 0.3353(6) 0.5611(2) 0.1198(5) 0.0516(17) Uani 1 1 d . . . . .
H23 H 0.311948 0.532737 0.105957 0.062 Uiso 1 1 calc R . . . .
C22 C 0.3538(6) 0.5792(2) 0.2390(5) 0.0442(16) Uani 1 1 d . . . . .
H22 H 0.341110 0.562950 0.304620 0.053 Uiso 1 1 calc R . . . .
C5 C 0.4292(6) 0.5198(2) 0.6779(5) 0.0467(16) Uani 1 1 d . . . . .
H5 H 0.522262 0.508385 0.704653 0.056 Uiso 1 1 calc R . . . .
C24 C 0.3512(6) 0.5845(2) 0.0241(5) 0.0503(18) Uani 1 1 d . . . . .
H24 H 0.338257 0.572289 -0.056258 0.060 Uiso 1 1 calc R . . . .
C25 C 0.3859(6) 0.6256(2) 0.0438(5) 0.0472(17) Uani 1 1 d . . . . .
C32 C 0.8677(6) 0.5936(2) 0.9840(5) 0.0491(17) Uani 1 1 d . . . . .
C37 C 0.8662(6) 0.7322(2) 0.5665(6) 0.0539(18) Uani 1 1 d . . . . .
H37A H 0.805670 0.715488 0.495297 0.081 Uiso 1 1 calc GR . . . .
H37B H 0.932985 0.748178 0.539003 0.081 Uiso 1 1 calc GR . . . .
H37C H 0.806683 0.751064 0.594275 0.081 Uiso 1 1 calc GR . . . .
C2 C 0.1497(7) 0.5524(2) 0.5979(5) 0.0526(17) Uani 1 1 d . . . . .
H2A H 0.056039 0.563377 0.571829 0.063 Uiso 1 1 calc R . . . .
C6 C 0.3248(7) 0.5015(2) 0.7143(6) 0.0555(18) Uani 1 1 d . . . . .
H6 H 0.348167 0.477876 0.767608 0.067 Uiso 1 1 calc R . . . .
C38 C 1.0432(6) 0.7322(2) 0.7862(5) 0.0535(18) Uani 1 1 d . . . . .
H38A H 0.982190 0.750086 0.815171 0.080 Uiso 1 1 calc GR . . . .
H38B H 1.104562 0.749146 0.754804 0.080 Uiso 1 1 calc GR . . . .
H38C H 1.102282 0.715195 0.857418 0.080 Uiso 1 1 calc GR . . . .
C39 C 1.0440(6) 0.6759(2) 0.6244(6) 0.0565(18) Uani 1 1 d . . . . .
H39A H 1.103777 0.657960 0.692773 0.085 Uiso 1 1 calc GR . . . .
H39B H 1.104663 0.693185 0.593343 0.085 Uiso 1 1 calc GR . . . .
H39C H 0.982274 0.658938 0.554340 0.085 Uiso 1 1 calc GR . . . .
C1 C 0.1870(7) 0.5168(2) 0.6749(6) 0.0604(19) Uani 1 1 d . . . . .
H1 H 0.117250 0.503198 0.699735 0.072 Uiso 1 1 calc R . . . .
C33 C 0.9550(7) 0.6178(2) 1.1060(6) 0.068(2) Uani 1 1 d . . . . .
H33A H 1.037717 0.630516 1.093877 0.102 Uiso 1 1 calc GR . . . .
H33B H 0.987280 0.598887 1.178751 0.102 Uiso 1 1 calc GR . . . .
H33C H 0.895157 0.639245 1.122489 0.102 Uiso 1 1 calc GR . . . .
C34 C 0.9603(7) 0.5591(2) 0.9556(6) 0.069(2) Uani 1 1 d . . . . .
H34A H 0.899405 0.540933 0.888726 0.104 Uiso 1 1 calc GR . . . .
H34B H 1.007107 0.543102 1.033194 0.104 Uiso 1 1 calc GR . . . .
H34C H 1.032449 0.571645 0.926924 0.104 Uiso 1 1 calc GR . . . .
C35 C 0.7450(7) 0.5719(3) 1.0121(6) 0.076(2) Uani 1 1 d . . . . .
H35A H 0.686632 0.592511 1.034458 0.114 Uiso 1 1 calc GR . . . .
H35B H 0.784666 0.552713 1.083413 0.114 Uiso 1 1 calc GR . . . .
H35C H 0.686093 0.556680 0.936405 0.114 Uiso 1 1 calc GR . . . .

loop_
_atom_site_aniso_label
_atom_site_aniso_U_11
_atom_site_aniso_U_22
_atom_site_aniso_U_33
_atom_site_aniso_U_23
_atom_site_aniso_U_13
_atom_site_aniso_U_12
Cl1 0.0753(12) 0.0804(16) 0.0449(9) 0.0063(9) 0.0284(8) 0.0009(10)
O1 0.046(2) 0.034(3) 0.0330(19) 0.0031(18) 0.0129(16) 0.0101(19)
O2 0.034(2) 0.055(4) 0.073(3) 0.009(2) 0.007(2) 0.001(2)
N2 0.051(3) 0.054(4) 0.072(3) -0.005(3) 0.033(3) -0.002(3)
N1 0.051(3) 0.047(4) 0.066(3) -0.006(3) 0.014(3) 0.006(3)
C15 0.029(3) 0.024(4) 0.042(3) 0.001(3) 0.015(2) -0.007(2)
C27 0.033(3) 0.025(4) 0.033(3) -0.002(2) 0.013(2) 0.003(2)
C9 0.035(3) 0.025(4) 0.035(3) -0.001(2) 0.010(2) -0.005(3)
C28 0.040(3) 0.031(4) 0.034(3) -0.005(3) 0.016(2) 0.000(3)
C00A 0.041(3) 0.025(4) 0.037(3) 0.000(3) 0.015(2) 0.002(3)
C29 0.037(3) 0.031(4) 0.040(3) 0.002(3) 0.016(2) 0.000(3)
C14 0.035(3) 0.029(4) 0.042(3) 0.001(3) 0.018(2) 0.001(3)
C16 0.038(3) 0.029(4) 0.027(3) 0.001(2) 0.011(2) 0.002(3)
C8 0.031(3) 0.024(3) 0.032(3) 0.003(2) 0.008(2) 0.005(2)
C20 0.036(3) 0.027(4) 0.041(3) 0.000(3) 0.014(2) -0.004(3)
C13 0.037(3) 0.032(4) 0.037(3) 0.001(3) 0.010(2) 0.003(3)
C7 0.039(3) 0.035(4) 0.044(3) -0.005(3) 0.015(2) -0.003(3)
C10 0.038(3) 0.028(4) 0.040(3) -0.001(3) 0.014(2) 0.001(3)
C4 0.049(3) 0.027(4) 0.035(3) 0.001(3) 0.012(2) 0.005(3)
C31 0.036(3) 0.037(4) 0.039(3) -0.002(3) 0.007(2) 0.003(3)
C17 0.045(3) 0.033(4) 0.043(3) 0.008(3) 0.019(3) 0.008(3)
C12 0.043(3) 0.038(4) 0.042(3) -0.009(3) 0.009(3) -0.001(3)
C3 0.041(3) 0.030(4) 0.044(3) 0.000(3) 0.012(3) -0.005(3)
C11 0.035(3) 0.037(4) 0.046(3) -0.013(3) 0.006(3) 0.007(3)
C21 0.039(3) 0.039(4) 0.040(3) -0.002(3) 0.015(2) 0.007(3)
C18 0.046(4) 0.029(4) 0.068(4) 0.014(3) 0.028(3) 0.008(3)
C30 0.036(3) 0.039(4) 0.047(3) -0.010(3) 0.013(3) 0.001(3)
C19 0.047(3) 0.029(4) 0.056(4) 0.002(3) 0.026(3) 0.003(3)
C26 0.041(3) 0.042(4) 0.042(3) -0.004(3) 0.012(3) 0.009(3)
C36 0.037(3) 0.037(4) 0.054(3) -0.010(3) 0.017(3) -0.006(3)
C23 0.048(4) 0.041(5) 0.055(4) -0.008(3) 0.004(3) 0.010(3)
C22 0.048(4) 0.039(4) 0.037(3) -0.001(3) 0.004(3) 0.004(3)
C5 0.056(4) 0.036(4) 0.049(3) 0.003(3) 0.019(3) -0.001(3)
C24 0.045(4) 0.063(6) 0.038(3) -0.008(3) 0.009(3) 0.016(3)
C25 0.051(4) 0.052(5) 0.039(3) -0.003(3) 0.016(3) 0.013(3)
C32 0.042(3) 0.044(5) 0.050(4) 0.009(3) 0.002(3) 0.006(3)
C37 0.050(4) 0.051(5) 0.064(4) 0.009(4) 0.024(3) -0.012(3)
C2 0.047(4) 0.055(5) 0.060(4) -0.005(4) 0.024(3) -0.005(3)
C6 0.071(5) 0.043(5) 0.058(4) 0.012(3) 0.029(3) 0.003(4)
C38 0.047(4) 0.049(5) 0.067(4) -0.013(3) 0.023(3) -0.012(3)
C39 0.043(4) 0.059(5) 0.072(4) -0.014(4) 0.025(3) -0.003(3)
C1 0.067(5) 0.051(5) 0.069(4) 0.009(4) 0.032(3) -0.007(4)
C33 0.072(5) 0.070(6) 0.050(4) 0.004(4) 0.006(3) 0.006(4)
C34 0.068(5) 0.046(5) 0.079(5) 0.006(4) 0.007(4) 0.011(4)
C35 0.057(4) 0.095(7) 0.065(4) 0.039(4) 0.009(3) 0.003(4)

loop_
_atom_type_symbol
_atom_type_description
_atom_type_scat_dispersion_real
_atom_type_scat_dispersion_imag
_atom_type_scat_source
C C 0.0033 0.0016 'International Tables Vol C Tables 4.2.6.8 and 6.1.1.4'
H H 0.0000 0.0000 'International Tables Vol C Tables 4.2.6.8 and 6.1.1.4'
Cl Cl 0.1484 0.1585 'International Tables Vol C Tables 4.2.6.8 and 6.1.1.4'
N N 0.0061 0.0033 'International Tables Vol C Tables 4.2.6.8 and 6.1.1.4'
O O 0.0106 0.0060 'International Tables Vol C Tables 4.2.6.8 and 6.1.1.4'

loop_
_geom_angle_atom_site_label_1
_geom_angle_atom_site_label_2
_geom_angle_atom_site_label_3
_geom_angle
_geom_angle_site_symmetry_1
_geom_angle_site_symmetry_3
_geom_angle_publ_flag
C14 O1 C13 114.7(4) . . ?
C30 O2 H2 109.5 . . ?
C14 C15 C16 122.3(5) . . ?
C14 C15 C20 117.4(5) . . ?
C20 C15 C16 120.2(4) . . ?
C28 C27 C16 122.0(5) . . ?
C00A C27 C28 117.8(5) . . ?
C00A C27 C16 120.1(5) . . ?
C10 C9 C8 126.1(5) . . ?
C10 C9 C4 126.3(5) . . ?
C4 C9 C8 107.5(4) . . ?
C27 C28 H28 118.5 . . ?
C29 C28 C27 123.1(5) . . ?
C29 C28 H28 118.5 . . ?
C27 C00A H00A 118.5 . . ?
C31 C00A C27 123.1(5) . . ?
C31 C00A H00A 118.5 . . ?
C28 C29 C30 116.0(5) . . ?
C28 C29 C36 121.4(5) . . ?
C30 C29 C36 122.6(5) . . ?
O1 C14 C15 121.8(5) . . ?
O1 C14 C17 116.8(5) . . ?
C15 C14 C17 121.4(5) . . ?
C15 C16 H16 105.9 . . ?
C15 C16 C8 109.6(4) . . ?
C27 C16 C15 113.5(4) . . ?
C27 C16 H16 105.9 . . ?
C27 C16 C8 115.4(4) . . ?
C8 C16 H16 105.9 . . ?
C9 C8 C16 107.0(4) . . ?
C9 C8 C13 119.4(4) . . ?
C9 C8 C7 103.0(4) . . ?
C13 C8 C16 107.3(4) . . ?
C13 C8 C7 112.0(4) . . ?
C7 C8 C16 107.6(4) . . ?
C15 C20 H20 119.2 . . ?
C19 C20 C15 121.7(5) . . ?
C19 C20 H20 119.2 . . ?
O1 C13 C8 107.1(4) . . ?
O1 C13 H13 108.5 . . ?
O1 C13 C21 104.9(4) . . ?
C8 C13 H13 108.5 . . ?
C21 C13 C8 118.8(5) . . ?
C21 C13 H13 108.5 . . ?
C8 C7 H7A 111.2 . . ?
C8 C7 H7B 111.2 . . ?
H7A C7 H7B 109.1 . . ?
C3 C7 C8 103.1(4) . . ?
C3 C7 H7A 111.2 . . ?
C3 C7 H7B 111.2 . . ?
C9 C10 C12 123.5(5) . . ?
C9 C10 C11 124.6(5) . . ?
C12 C10 C11 112.0(5) . . ?
C3 C4 C9 108.3(5) . . ?
C5 C4 C9 132.5(5) . . ?
C5 C4 C3 119.2(5) . . ?
C00A C31 C30 116.2(5) . . ?
C00A C31 C32 120.6(5) . . ?
C30 C31 C32 123.2(5) . . ?
C14 C17 H17 119.8 . . ?
C18 C17 C14 120.4(5) . . ?
C18 C17 H17 119.8 . . ?
N1 C12 C10 176.9(7) . . ?
C4 C3 C7 111.5(5) . . ?
C2 C3 C7 127.6(5) . . ?
C2 C3 C4 120.9(6) . . ?
N2 C11 C10 174.8(7) . . ?
C26 C21 C13 114.5(6) . . ?
C22 C21 C13 126.7(5) . . ?
C22 C21 C26 118.8(5) . . ?
C17 C18 H18 120.3 . . ?
C17 C18 C19 119.4(6) . . ?
C19 C18 H18 120.3 . . ?
O2 C30 C29 120.2(5) . . ?
O2 C30 C31 116.1(5) . . ?
C31 C30 C29 123.7(5) . . ?
C20 C19 C18 119.6(6) . . ?
C20 C19 H19 120.2 . . ?
C18 C19 H19 120.2 . . ?
C21 C26 H26 120.2 . . ?
C21 C26 C25 119.5(6) . . ?
C25 C26 H26 120.2 . . ?
C29 C36 C39 109.6(5) . . ?
C37 C36 C29 111.8(4) . . ?
C37 C36 C38 107.0(5) . . ?
C37 C36 C39 105.6(5) . . ?
C38 C36 C29 111.6(4) . . ?
C38 C36 C39 111.1(5) . . ?
C22 C23 H23 120.0 . . ?
C24 C23 H23 120.0 . . ?
C24 C23 C22 120.0(7) . . ?
C21 C22 C23 120.7(6) . . ?
C21 C22 H22 119.7 . . ?
C23 C22 H22 119.7 . . ?
C4 C5 H5 120.2 . . ?
C6 C5 C4 119.6(6) . . ?
C6 C5 H5 120.2 . . ?
C23 C24 H24 119.9 . . ?
C23 C24 C25 120.3(6) . . ?
C25 C24 H24 119.9 . . ?
C26 C25 Cl1 118.1(6) . . ?
C24 C25 Cl1 121.1(5) . . ?
C24 C25 C26 120.8(6) . . ?
C33 C32 C31 110.3(5) . . ?
C33 C32 C34 110.6(5) . . ?
C34 C32 C31 110.3(5) . . ?
C35 C32 C31 111.6(5) . . ?
C35 C32 C33 107.0(5) . . ?
C35 C32 C34 106.9(6) . . ?
C36 C37 H37A 109.5 . . ?
C36 C37 H37B 109.5 . . ?
C36 C37 H37C 109.5 . . ?
H37A C37 H37B 109.5 . . ?
H37A C37 H37C 109.5 . . ?
H37B C37 H37C 109.5 . . ?
C3 C2 H2A 121.0 . . ?
C3 C2 C1 118.1(6) . . ?
C1 C2 H2A 121.0 . . ?
C5 C6 H6 119.1 . . ?
C5 C6 C1 121.8(6) . . ?
C1 C6 H6 119.1 . . ?
C36 C38 H38A 109.5 . . ?
C36 C38 H38B 109.5 . . ?
C36 C38 H38C 109.5 . . ?
H38A C38 H38B 109.5 . . ?
H38A C38 H38C 109.5 . . ?
H38B C38 H38C 109.5 . . ?
C36 C39 H39A 109.5 . . ?
C36 C39 H39B 109.5 . . ?
C36 C39 H39C 109.5 . . ?
H39A C39 H39B 109.5 . . ?
H39A C39 H39C 109.5 . . ?
H39B C39 H39C 109.5 . . ?
C2 C1 H1 119.8 . . ?
C6 C1 C2 120.5(6) . . ?
C6 C1 H1 119.8 . . ?
C32 C33 H33A 109.5 . . ?
C32 C33 H33B 109.5 . . ?
C32 C33 H33C 109.5 . . ?
H33A C33 H33B 109.5 . . ?
H33A C33 H33C 109.5 . . ?
H33B C33 H33C 109.5 . . ?
C32 C34 H34A 109.5 . . ?
C32 C34 H34B 109.5 . . ?
C32 C34 H34C 109.5 . . ?
H34A C34 H34B 109.5 . . ?
H34A C34 H34C 109.5 . . ?
H34B C34 H34C 109.5 . . ?
C32 C35 H35A 109.5 . . ?
C32 C35 H35B 109.5 . . ?
C32 C35 H35C 109.5 . . ?
H35A C35 H35B 109.5 . . ?
H35A C35 H35C 109.5 . . ?
H35B C35 H35C 109.5 . . ?

loop_
_geom_bond_atom_site_label_1
_geom_bond_atom_site_label_2
_geom_bond_distance
_geom_bond_site_symmetry_2
_geom_bond_publ_flag
Cl1 C25 1.718(6) . ?
O1 C14 1.378(6) . ?
O1 C13 1.448(6) . ?
O2 H2 0.8300 . ?
O2 C30 1.398(6) . ?
N2 C11 1.151(7) . ?
N1 C12 1.145(7) . ?
C15 C14 1.379(7) . ?
C15 C16 1.525(8) . ?
C15 C20 1.392(7) . ?
C27 C28 1.388(7) . ?
C27 C00A 1.387(7) . ?
C27 C16 1.509(7) . ?
C9 C8 1.530(7) . ?
C9 C10 1.360(7) . ?
C9 C4 1.457(7) . ?
C28 H28 0.9400 . ?
C28 C29 1.382(7) . ?
C00A H00A 0.9400 . ?
C00A C31 1.379(7) . ?
C29 C30 1.405(8) . ?
C29 C36 1.543(8) . ?
C14 C17 1.381(8) . ?
C16 H16 0.9900 . ?
C16 C8 1.565(7) . ?
C8 C13 1.541(7) . ?
C8 C7 1.563(7) . ?
C20 H20 0.9400 . ?
C20 C19 1.377(8) . ?
C13 H13 0.9900 . ?
C13 C21 1.508(7) . ?
C7 H7A 0.9800 . ?
C7 H7B 0.9800 . ?
C7 C3 1.499(8) . ?
C10 C12 1.440(8) . ?
C10 C11 1.446(9) . ?
C4 C3 1.414(7) . ?
C4 C5 1.385(8) . ?
C31 C30 1.401(8) . ?
C31 C32 1.550(8) . ?
C17 H17 0.9400 . ?
C17 C18 1.372(8) . ?
C3 C2 1.396(8) . ?
C21 C26 1.387(8) . ?
C21 C22 1.384(8) . ?
C18 H18 0.9400 . ?
C18 C19 1.386(8) . ?
C19 H19 0.9400 . ?
C26 H26 0.9400 . ?
C26 C25 1.398(7) . ?
C36 C37 1.517(8) . ?
C36 C38 1.532(8) . ?
C36 C39 1.564(8) . ?
C23 H23 0.9400 . ?
C23 C22 1.397(8) . ?
C23 C24 1.356(9) . ?
C22 H22 0.9400 . ?
C5 H5 0.9400 . ?
C5 C6 1.373(8) . ?
C24 H24 0.9400 . ?
C24 C25 1.365(9) . ?
C32 C33 1.538(8) . ?
C32 C34 1.543(9) . ?
C32 C35 1.530(9) . ?
C37 H37A 0.9700 . ?
C37 H37B 0.9700 . ?
C37 H37C 0.9700 . ?
C2 H2A 0.9400 . ?
C2 C1 1.399(9) . ?
C6 H6 0.9400 . ?
C6 C1 1.374(9) . ?
C38 H38A 0.9700 . ?
C38 H38B 0.9700 . ?
C38 H38C 0.9700 . ?
C39 H39A 0.9700 . ?
C39 H39B 0.9700 . ?
C39 H39C 0.9700 . ?
C1 H1 0.9400 . ?
C33 H33A 0.9700 . ?
C33 H33B 0.9700 . ?
C33 H33C 0.9700 . ?
C34 H34A 0.9700 . ?
C34 H34B 0.9700 . ?
C34 H34C 0.9700 . ?
C35 H35A 0.9700 . ?
C35 H35B 0.9700 . ?
C35 H35C 0.9700 . ?

loop_
_geom_torsion_atom_site_label_1
_geom_torsion_atom_site_label_2
_geom_torsion_atom_site_label_3
_geom_torsion_atom_site_label_4
_geom_torsion
_geom_torsion_site_symmetry_1
_geom_torsion_site_symmetry_2
_geom_torsion_site_symmetry_3
_geom_torsion_site_symmetry_4
_geom_torsion_publ_flag
O1 C14 C17 C18 -178.7(5) . . . . ?
O1 C13 C21 C26 60.9(6) . . . . ?
O1 C13 C21 C22 -118.5(6) . . . . ?
C15 C14 C17 C18 3.4(8) . . . . ?
C15 C16 C8 C9 172.7(4) . . . . ?
C15 C16 C8 C13 43.4(5) . . . . ?
C15 C16 C8 C7 -77.2(5) . . . . ?
C15 C20 C19 C18 2.0(8) . . . . ?
C27 C28 C29 C30 -1.3(8) . . . . ?
C27 C28 C29 C36 177.1(5) . . . . ?
C27 C00A C31 C30 -2.5(8) . . . . ?
C27 C00A C31 C32 179.5(5) . . . . ?
C27 C16 C8 C9 43.1(6) . . . . ?
C27 C16 C8 C13 -86.2(5) . . . . ?
C27 C16 C8 C7 153.2(4) . . . . ?
C9 C8 C13 O1 169.6(4) . . . . ?
C9 C8 C13 C21 51.1(6) . . . . ?
C9 C8 C7 C3 23.9(5) . . . . ?
C9 C4 C3 C7 -0.2(6) . . . . ?
C9 C4 C3 C2 178.7(5) . . . . ?
C9 C4 C5 C6 -178.5(6) . . . . ?
C28 C27 C00A C31 -1.0(8) . . . . ?
C28 C27 C16 C15 -40.5(7) . . . . ?
C28 C27 C16 C8 87.1(6) . . . . ?
C28 C29 C30 O2 178.6(5) . . . . ?
C28 C29 C30 C31 -2.5(8) . . . . ?
C28 C29 C36 C37 2.6(8) . . . . ?
C28 C29 C36 C38 122.4(6) . . . . ?
C28 C29 C36 C39 -114.1(6) . . . . ?
C00A C27 C28 C29 3.0(8) . . . . ?
C00A C27 C16 C15 141.8(5) . . . . ?
C00A C27 C16 C8 -90.5(6) . . . . ?
C00A C31 C30 O2 -176.8(5) . . . . ?
C00A C31 C30 C29 4.3(8) . . . . ?
C00A C31 C32 C33 -123.2(6) . . . . ?
C00A C31 C32 C34 114.3(6) . . . . ?
C00A C31 C32 C35 -4.4(8) . . . . ?
C14 O1 C13 C8 57.9(6) . . . . ?
C14 O1 C13 C21 -175.0(4) . . . . ?
C14 C15 C16 C27 121.5(5) . . . . ?
C14 C15 C16 C8 -9.1(7) . . . . ?
C14 C15 C20 C19 0.8(7) . . . . ?
C14 C17 C18 C19 -0.4(8) . . . . ?
C16 C15 C14 O1 -3.8(7) . . . . ?
C16 C15 C14 C17 174.0(5) . . . . ?
C16 C15 C20 C19 -176.7(5) . . . . ?
C16 C27 C28 C29 -174.7(5) . . . . ?
C16 C27 C00A C31 176.8(5) . . . . ?
C16 C8 C13 O1 -68.5(5) . . . . ?
C16 C8 C13 C21 173.0(4) . . . . ?
C16 C8 C7 C3 -89.0(5) . . . . ?
C8 C9 C10 C12 171.2(5) . . . . ?
C8 C9 C10 C11 -7.7(8) . . . . ?
C8 C9 C4 C3 16.4(6) . . . . ?
C8 C9 C4 C5 -165.6(6) . . . . ?
C8 C13 C21 C26 -179.5(4) . . . . ?
C8 C13 C21 C22 1.1(8) . . . . ?
C8 C7 C3 C4 -15.5(6) . . . . ?
C8 C7 C3 C2 165.7(5) . . . . ?
C20 C15 C14 O1 178.6(4) . . . . ?
C20 C15 C14 C17 -3.5(8) . . . . ?
C20 C15 C16 C27 -61.1(6) . . . . ?
C20 C15 C16 C8 168.4(4) . . . . ?
C13 O1 C14 C15 -21.7(7) . . . . ?
C13 O1 C14 C17 160.4(5) . . . . ?
C13 C8 C7 C3 153.4(4) . . . . ?
C13 C21 C26 C25 -178.9(5) . . . . ?
C13 C21 C22 C23 180.0(5) . . . . ?
C7 C8 C13 O1 49.2(6) . . . . ?
C7 C8 C13 C21 -69.3(6) . . . . ?
C7 C3 C2 C1 178.1(6) . . . . ?
C10 C9 C8 C16 -89.6(6) . . . . ?
C10 C9 C8 C13 32.3(7) . . . . ?
C10 C9 C8 C7 157.2(5) . . . . ?
C10 C9 C4 C3 -165.9(5) . . . . ?
C10 C9 C4 C5 12.1(9) . . . . ?
C4 C9 C8 C16 88.1(5) . . . . ?
C4 C9 C8 C13 -150.0(4) . . . . ?
C4 C9 C8 C7 -25.1(5) . . . . ?
C4 C9 C10 C12 -6.1(8) . . . . ?
C4 C9 C10 C11 175.0(5) . . . . ?
C4 C3 C2 C1 -0.6(9) . . . . ?
C4 C5 C6 C1 1.3(9) . . . . ?
C17 C18 C19 C20 -2.2(8) . . . . ?
C3 C4 C5 C6 -0.7(8) . . . . ?
C3 C2 C1 C6 1.1(10) . . . . ?
C21 C26 C25 Cl1 176.7(4) . . . . ?
C21 C26 C25 C24 -1.2(8) . . . . ?
C30 C29 C36 C37 -179.2(5) . . . . ?
C30 C29 C36 C38 -59.3(7) . . . . ?
C30 C29 C36 C39 64.2(7) . . . . ?
C30 C31 C32 C33 58.9(7) . . . . ?
C30 C31 C32 C34 -63.6(8) . . . . ?
C30 C31 C32 C35 177.7(6) . . . . ?
C26 C21 C22 C23 0.6(8) . . . . ?
C36 C29 C30 O2 0.3(8) . . . . ?
C36 C29 C30 C31 179.1(5) . . . . ?
C23 C24 C25 Cl1 -177.1(4) . . . . ?
C23 C24 C25 C26 0.8(9) . . . . ?
C22 C21 C26 C25 0.5(8) . . . . ?
C22 C23 C24 C25 0.3(9) . . . . ?
C5 C4 C3 C7 -178.5(5) . . . . ?
C5 C4 C3 C2 0.4(8) . . . . ?
C5 C6 C1 C2 -1.5(10) . . . . ?
C24 C23 C22 C21 -1.1(8) . . . . ?
C32 C31 C30 O2 1.2(8) . . . . ?
C32 C31 C30 C29 -177.7(5) . . . . ?
